data_4349729
loop_
_publ_author_name
'Piecha-Bisiorek, Anna'
'G\;agor, Anna'
'Jakubas, Ryszard'
'Ci\.zman, Agnieszka'
'Janicki, Rafa\/l'
'Medycki, Wojciech'

_publ_section_title
;
 Ferroelectricity in bis(ethylammonium) pentachlorobismuthate(iii):
 synthesis, structure, polar and spectroscopic properties
;
_journal_issue 8
_journal_name_full 'Inorganic Chemistry Frontiers'
_journal_page_first 1281
_journal_paper_doi 10.1039/C7QI00254H
_journal_volume 4
_journal_year 2017
_chemical_formula_sum 'C4 H16 Bi Cl5 N2'
_chemical_formula_weight 478.42
_space_group_crystal_system orthorhombic
_space_group_IT_number 64
_space_group_name_Hall '-A 2 2ab'
_space_group_name_H-M_alt 'A e a m'
_atom_sites_solution_hydrogens geom
_audit_creation_method SHELXL-2014/7
_audit_update_record
;
2017-05-09 deposited with the CCDC.
2017-06-15 downloaded from the CCDC.
;
_cell_angle_alpha 90
_cell_angle_beta 90
_cell_angle_gamma 90
_cell_formula_units_Z 8
_cell_length_a 17.8318(2)
_cell_length_b 21.9673(8)
_cell_length_c 7.5656(4)
_cell_measurement_reflns_used 11166
_cell_measurement_temperature 295(2)
_cell_measurement_theta_max 29.5680
_cell_measurement_theta_min 3.0460
_cell_volume 2963.57(19)
_computing_cell_refinement
;
CrysAlisPro, Agilent Technologies,
Version 1.171.37.35h (release 09-02-2015 CrysAlis171 .NET)
(compiled Feb  9 2015,16:26:32)
;
_computing_data_collection
;
CrysAlisPro, Agilent Technologies,
Version 1.171.37.35h (release 09-02-2015 CrysAlis171 .NET)
(compiled Feb  9 2015,16:26:32)
;
_computing_data_reduction
;
CrysAlisPro, Agilent Technologies,
Version 1.171.37.35h (release 09-02-2015 CrysAlis171 .NET)
(compiled Feb  9 2015,16:26:32)
;
_computing_structure_refinement 'SHELXL-2014/7 (Sheldrick, 2014)'
_diffrn_ambient_temperature 295(2)
_diffrn_detector 'CCD plate'
_diffrn_detector_area_resol_mean 10.3456
_diffrn_detector_type Ruby
_diffrn_measured_fraction_theta_full 0.998
_diffrn_measured_fraction_theta_max 0.999
_diffrn_measurement_device 'four-circle diffractometer'
_diffrn_measurement_device_type 'Xcalibur, Ruby'
_diffrn_radiation_monochromator graphite
_diffrn_radiation_probe x-ray
_diffrn_radiation_type 'Mo K\a'
_diffrn_radiation_wavelength 0.71073
_diffrn_reflns_av_R_equivalents 0.0433
_diffrn_reflns_av_unetI/netI 0.0165
_diffrn_reflns_Laue_measured_fraction_full 0.998
_diffrn_reflns_Laue_measured_fraction_max 0.999
_diffrn_reflns_limit_h_max 24
_diffrn_reflns_limit_h_min -24
_diffrn_reflns_limit_k_max 30
_diffrn_reflns_limit_k_min -30
_diffrn_reflns_limit_l_max 10
_diffrn_reflns_limit_l_min -10
_diffrn_reflns_number 32217
_diffrn_reflns_point_group_measured_fraction_full 0.998
_diffrn_reflns_point_group_measured_fraction_max 0.999
_diffrn_reflns_theta_full 25.242
_diffrn_reflns_theta_max 29.569
_diffrn_reflns_theta_min 2.943
_diffrn_source 'Enhance (Mo) X-ray Source'
_exptl_absorpt_coefficient_mu 12.764
_exptl_absorpt_correction_T_max 1.00000
_exptl_absorpt_correction_T_min 0.30102
_exptl_absorpt_correction_type multi-scan
_exptl_absorpt_process_details
;
CrysAlisPro, Agilent Technologies,
Version 1.171.37.35h (release 09-02-2015 CrysAlis171 .NET)
(compiled Feb  9 2015,16:26:32)
Empirical absorption correction using spherical harmonics,
 implemented in SCALE3 ABSPACK scaling algorithm.
;
_exptl_crystal_density_diffrn 2.145
_exptl_crystal_description prism
_exptl_crystal_F_000 1776
_exptl_crystal_size_max 0.21
_exptl_crystal_size_mid 0.18
_exptl_crystal_size_min 0.15
_refine_diff_density_max 0.859
_refine_diff_density_min -0.741
_refine_diff_density_rms 0.130
_refine_ls_extinction_method none
_refine_ls_goodness_of_fit_ref 1.117
_refine_ls_hydrogen_treatment constr
_refine_ls_matrix_type full
_refine_ls_number_parameters 78
_refine_ls_number_reflns 2229
_refine_ls_number_restraints 34
_refine_ls_restrained_S_all 1.134
_refine_ls_R_factor_all 0.0349
_refine_ls_R_factor_gt 0.0271
_refine_ls_shift/su_max 0.002
_refine_ls_shift/su_mean 0.000
_refine_ls_structure_factor_coef Fsqd
_refine_ls_weighting_details 'w=1/[\s^2^(Fo^2^)+(0.0335P)^2^+4P] where P=(Fo^2^+2Fc^2^)/3'
_refine_ls_weighting_scheme calc
_refine_ls_wR_factor_gt 0.0652
_refine_ls_wR_factor_ref 0.0686
_reflns_Friedel_coverage 0.000
_reflns_number_gt 1917
_reflns_number_total 2229
_reflns_threshold_expression 'I > 2\s(I)'
_cod_data_source_file c7qi00254h2.cif
_cod_data_source_block PhaseI
_cod_original_sg_symbol_H-M Acam
_cod_database_code 4349729
_shelx_shelxl_version_number 2014/7
_shelx_space_group_comment
;
The symmetry employed for this shelxl refinement is uniquely defined
by the following loop, which should always be used as a source of
symmetry information in preference to the above space-group names.
They are only intended as comments.
;

loop_
_space_group_symop_operation_xyz
'x, y, z'
'-x, -y, z'
'-x+1/2, y+1/2, -z'
'x+1/2, -y+1/2, -z'
'x, y+1/2, z+1/2'
'-x, -y+1/2, z+1/2'
'-x+1/2, y+1, -z+1/2'
'x+1/2, -y+1, -z+1/2'
'-x, -y, -z'
'x, y, -z'
'x-1/2, -y-1/2, z'
'-x-1/2, y-1/2, z'
'-x, -y+1/2, -z+1/2'
'x, y+1/2, -z+1/2'
'x-1/2, -y, z+1/2'
'-x-1/2, y, z+1/2'

loop_
_atom_site_label
_atom_site_type_symbol
_atom_site_fract_x
_atom_site_fract_y
_atom_site_fract_z
_atom_site_U_iso_or_equiv
_atom_site_adp_type
_atom_site_occupancy
_atom_site_site_symmetry_order
_atom_site_calc_flag
_atom_site_refinement_flags_posn
_atom_site_refinement_flags_adp
_atom_site_refinement_flags_occupancy
Bi1 Bi 0.63354(2) 0.13566(2) 0.0000 0.04449(9) Uani 1 2 d S T P
Cl1 Cl 0.53802(9) 0.12052(7) 0.25187(19) 0.0863(4) Uani 1 1 d . . .
Cl2 Cl 0.59715(14) 0.25380(9) 0.0000 0.0907(6) Uani 1 2 d S T P
Cl3 Cl 0.66899(12) 0.01674(9) 0.0000 0.1038(8) Uani 1 2 d S T P
Cl4 Cl 0.7500 0.15497(15) -0.2500 0.1364(12) Uani 1 2 d S T P
N1B N 0.3504(4) -0.0312(3) 0.5000 0.086(2) Uani 0.5 2 d DS TU P
H1 H 0.3114 -0.0233 0.4303 0.129 Uiso 0.25 1 calc R U P
H2 H 0.3344 -0.0486 0.5993 0.129 Uiso 0.25 1 calc R U P
H3 H 0.3818 -0.0562 0.4446 0.129 Uiso 0.25 1 calc R U P
N11B N 0.3504(4) -0.0312(3) 0.5000 0.086(2) Uani 0.5 2 d S T P
H4 H 0.3806 -0.0551 0.5627 0.129 Uiso 0.25 1 calc R U P
H5 H 0.3375 -0.0500 0.4004 0.129 Uiso 0.25 1 calc R U P
H6 H 0.3094 -0.0230 0.5627 0.129 Uiso 0.25 1 calc R U P
C1B C 0.3893(7) 0.0258(4) 0.543(2) 0.102(4) Uani 0.5 1 d D U P
H7 H 0.4414 0.0233 0.5060 0.122 Uiso 0.5 1 calc R U P
H8 H 0.3880 0.0329 0.6690 0.122 Uiso 0.5 1 calc R U P
C2B C 0.3515(7) 0.0771(5) 0.448(2) 0.108(5) Uani 0.5 1 d D U P
H9 H 0.3258 0.0616 0.3461 0.162 Uiso 0.5 1 calc R U P
H10 H 0.3883 0.1064 0.4119 0.162 Uiso 0.5 1 calc R U P
H11 H 0.3160 0.0962 0.5260 0.162 Uiso 0.5 1 calc R U P
N1A N 0.4097(7) 0.2567(5) 0.0000 0.146(3) Uani 0.5 2 d DS TU P
H12 H 0.4469 0.2507 -0.0766 0.219 Uiso 0.25 1 calc R U P
H13 H 0.4265 0.2783 0.0913 0.219 Uiso 0.25 1 calc R U P
H14 H 0.3727 0.2768 -0.0529 0.219 Uiso 0.25 1 calc R U P
N11A N 0.4097(7) 0.2567(5) 0.0000 0.146(3) Uani 0.5 2 d S T P
H15 H 0.4242 0.2791 -0.0919 0.219 Uiso 0.25 1 calc R U P
H16 H 0.4485 0.2507 0.0720 0.219 Uiso 0.25 1 calc R U P
H17 H 0.3734 0.2760 0.0581 0.219 Uiso 0.25 1 calc R U P
C1A C 0.3830(8) 0.2004(7) 0.060(3) 0.153(4) Uani 0.5 1 d D U P
H18 H 0.3804 0.2027 0.1880 0.183 Uiso 0.5 1 calc R U P
H19 H 0.4209 0.1703 0.0317 0.183 Uiso 0.5 1 calc R U P
C2A C 0.3128(7) 0.1769(7) 0.0000 0.159(4) Uani 0.5 2 d DS TU P
H20 H 0.2869 0.2077 -0.0662 0.238 Uiso 0.25 1 calc R U P
H21 H 0.2829 0.1652 0.0999 0.238 Uiso 0.25 1 calc R U P
H22 H 0.3214 0.1421 -0.0741 0.238 Uiso 0.25 1 calc R U P
C21A C 0.3128(7) 0.1769(7) 0.0000 0.159(4) Uani 0.5 2 d S T P
H23 H 0.2738 0.2058 -0.0252 0.238 Uiso 0.25 1 calc R U P
H24 H 0.3151 0.1699 0.1251 0.238 Uiso 0.25 1 calc R U P
H25 H 0.3022 0.1393 -0.0596 0.238 Uiso 0.25 1 calc R U P

loop_
_atom_site_aniso_label
_atom_site_aniso_U_11
_atom_site_aniso_U_22
_atom_site_aniso_U_33
_atom_site_aniso_U_23
_atom_site_aniso_U_13
_atom_site_aniso_U_12
Bi1 0.03760(12) 0.05981(15) 0.03606(12) 0.000 0.000 0.00788(8)
Cl1 0.0689(8) 0.1238(12) 0.0663(8) 0.0154(8) 0.0281(6) 0.0020(7)
Cl2 0.0871(13) 0.0546(10) 0.1304(19) 0.000 0.000 0.0158(10)
Cl3 0.0714(12) 0.0517(10) 0.188(3) 0.000 0.000 0.0091(9)
Cl4 0.147(2) 0.138(2) 0.124(2) 0.000 0.102(2) 0.000
N1B 0.078(4) 0.054(3) 0.126(6) 0.000 0.000 -0.003(3)
N11B 0.078(4) 0.054(3) 0.126(6) 0.000 0.000 -0.003(3)
C1B 0.098(5) 0.068(4) 0.139(10) 0.000(5) -0.019(6) -0.015(4)
C2B 0.108(7) 0.063(5) 0.153(13) 0.011(6) -0.002(7) -0.005(5)
N1A 0.149(7) 0.135(7) 0.155(8) 0.000 0.000 -0.056(6)
N11A 0.149(7) 0.135(7) 0.155(8) 0.000 0.000 -0.056(6)
C1A 0.153(8) 0.146(8) 0.160(10) 0.001(6) 0.003(6) -0.059(7)
C2A 0.144(8) 0.155(9) 0.177(10) 0.000 0.000 -0.059(7)
C21A 0.144(8) 0.155(9) 0.177(10) 0.000 0.000 -0.059(7)

loop_
_atom_type_symbol
_atom_type_description
_atom_type_scat_dispersion_real
_atom_type_scat_dispersion_imag
_atom_type_scat_source
C C 0.0033 0.0016 'International Tables Vol C Tables 4.2.6.8 and 6.1.1.4'
H H 0.0000 0.0000 'International Tables Vol C Tables 4.2.6.8 and 6.1.1.4'
N N 0.0061 0.0033 'International Tables Vol C Tables 4.2.6.8 and 6.1.1.4'
Cl Cl 0.1484 0.1585 'International Tables Vol C Tables 4.2.6.8 and 6.1.1.4'
Bi Bi -4.1077 10.2566 'International Tables Vol C Tables 4.2.6.8 and 6.1.1.4'

loop_
_geom_angle_atom_site_label_1
_geom_angle_atom_site_label_2
_geom_angle_atom_site_label_3
_geom_angle
_geom_angle_site_symmetry_1
_geom_angle_site_symmetry_3
Cl1 Bi1 Cl1 95.35(8) . 10
Cl1 Bi1 Cl2 87.99(5) . .
Cl1 Bi1 Cl2 87.99(5) 10 .
Cl1 Bi1 Cl3 91.72(5) . .
Cl1 Bi1 Cl3 91.72(5) 10 .
Cl2 Bi1 Cl3 179.57(7) . .
Cl1 Bi1 Cl4 90.58(4) . 10
Cl1 Bi1 Cl4 174.06(4) 10 10
Cl2 Bi1 Cl4 91.86(8) . 10
Cl3 Bi1 Cl4 88.46(7) . 10
Cl1 Bi1 Cl4 174.06(4) . .
Cl1 Bi1 Cl4 90.58(4) 10 .
Cl2 Bi1 Cl4 91.86(8) . .
Cl3 Bi1 Cl4 88.46(7) . .
Cl4 Bi1 Cl4 83.487(19) 10 .
Bi1 Cl4 Bi1 162.82(13) . 7_644
C1B N1B H1 109.5 . .
C1B N1B H2 109.5 . .
H1 N1B H2 109.5 . .
C1B N1B H3 109.5 . .
H1 N1B H3 109.5 . .
H2 N1B H3 109.5 . .
N1B C1B C2B 109.0(9) . .
N1B C1B H7 109.9 . .
C2B C1B H7 109.9 . .
N1B C1B H8 109.9 . .
C2B C1B H8 109.9 . .
H7 C1B H8 108.3 . .
C1B C2B H9 109.5 . .
C1B C2B H10 109.5 . .
H9 C2B H10 109.5 . .
C1B C2B H11 109.5 . .
H9 C2B H11 109.5 . .
H10 C2B H11 109.5 . .
C1A N1A H12 109.5 . .
C1A N1A H13 109.5 . .
H12 N1A H13 109.5 . .
C1A N1A H14 109.5 . .
H12 N1A H14 109.5 . .
H13 N1A H14 109.5 . .
N1A C1A C2A 120.9(14) . .
N1A C1A H18 107.1 . .
C2A C1A H18 107.1 . .
N1A C1A H19 107.1 . .
C2A C1A H19 107.1 . .
H18 C1A H19 106.8 . .
C1A C2A H20 109.5 . .
C1A C2A H21 109.5 . .
H20 C2A H21 109.5 . .
C1A C2A H22 109.5 . .
H20 C2A H22 109.5 . .
H21 C2A H22 109.5 . .

loop_
_geom_bond_atom_site_label_1
_geom_bond_atom_site_label_2
_geom_bond_distance
_geom_bond_site_symmetry_2
Bi1 Cl1 2.5774(12) .
Bi1 Cl1 2.5774(12) 10
Bi1 Cl2 2.6752(19) .
Bi1 Cl3 2.6878(19) .
Bi1 Cl4 2.8408(5) 10
Bi1 Cl4 2.8408(5) .
Cl4 Bi1 2.8408(5) 7_644
N1B C1B 1.468(8) .
N1B H1 0.8900 .
N1B H2 0.8900 .
N1B H3 0.8900 .
C1B C2B 1.494(9) .
C1B H7 0.9700 .
C1B H8 0.9700 .
C2B H9 0.9600 .
C2B H10 0.9600 .
C2B H11 0.9600 .
N1A C1A 1.401(9) .
N1A H12 0.8900 .
N1A H13 0.8900 .
N1A H14 0.8900 .
C1A C2A 1.428(9) .
C1A H18 0.9700 .
C1A H19 0.9700 .
C2A H20 0.9600 .
C2A H21 0.9600 .
C2A H22 0.9600 .

loop_
_geom_hbond_atom_site_label_D
_geom_hbond_atom_site_label_H
_geom_hbond_atom_site_label_A
_geom_hbond_distance_DH
_geom_hbond_distance_HA
_geom_hbond_distance_DA
_geom_hbond_angle_DHA
_geom_hbond_site_symmetry_A
N1B H6 Cl3 0.89 2.55 3.250(7) 135.9 15
N1B H3 Cl1 0.89 2.48 3.367(6) 172.1 2_655
N1A H16 Cl2 0.89 2.71 3.343(12) 129.4 .
N1A H13 Cl1 0.89 2.60 3.416(8) 153.2 13_655
